data_7700207
loop_
_publ_author_name
'Romanov, Alexander S.'
'Chotard, Florian'
'Rashid, Jahan'
'Bochmann, Manfred'

_publ_section_title
;
 Synthesis of copper(i) cyclic (alkyl)(amino)carbene complexes with
 potentially bidentate N^N, N^S and S^S ligands for efficient white
 photoluminescence.
;
_journal_issue 41
_journal_name_full 'Dalton transactions (Cambridge, England : 2003)'
_journal_page_first 15445
_journal_page_last 15454
_journal_paper_doi 10.1039/c9dt02036e
_journal_volume 48
_journal_year 2019
_chemical_formula_moiety 'C47 H71 Cu N4'
_chemical_formula_sum 'C47 H71 Cu N4'
_chemical_formula_weight 755.61
_space_group_crystal_system monoclinic
_space_group_IT_number 14
_space_group_name_Hall '-P 2yn'
_space_group_name_H-M_alt 'P 1 21/n 1'
_symmetry_space_group_name_Hall '-P 2yn'
_symmetry_space_group_name_H-M 'P 1 21/n 1'
_atom_sites_solution_hydrogens geom
_audit_creation_method SHELXL-2018/3
_audit_update_record
;
2019-05-12 deposited with the CCDC.    2019-06-07 downloaded from the CCDC.
;
_cell_angle_alpha 90
_cell_angle_beta 102.166(3)
_cell_angle_gamma 90
_cell_formula_units_Z 4
_cell_length_a 14.3631(4)
_cell_length_b 17.2867(4)
_cell_length_c 18.3895(5)
_cell_measurement_reflns_used 19868
_cell_measurement_temperature 140(1)
_cell_measurement_theta_max 32.3630
_cell_measurement_theta_min 3.2850
_cell_volume 4463.4(2)
_computing_cell_refinement
;                                                        
CrysAlisPro, Agilent Technologies,                       
Version 1.171.37.35 (release 13-08-2014 CrysAlis171 .NET)
(compiled Aug 13 2014,18:06:01)                          
;
_computing_data_collection
;                                                        
CrysAlisPro, Agilent Technologies,                       
Version 1.171.37.35 (release 13-08-2014 CrysAlis171 .NET)
(compiled Aug 13 2014,18:06:01)                          
;
_computing_data_reduction
;                                                        
CrysAlisPro, Agilent Technologies,                       
Version 1.171.37.35 (release 13-08-2014 CrysAlis171 .NET)
(compiled Aug 13 2014,18:06:01)                          
;
_computing_structure_refinement 'SHELXL-2018/3 (Sheldrick, 2018)'
_computing_structure_solution 'SHELXS-97 (Sheldrick, 2008)'
_diffrn_ambient_temperature 140(1)
_diffrn_detector_area_resol_mean 16.0050
_diffrn_measured_fraction_theta_full 0.998
_diffrn_measured_fraction_theta_max 0.999
_diffrn_measurement_device_type 'Oxford Diffraction Xcalibur 3/Sapphire3 CCD'
_diffrn_measurement_method 'Thin slice \w scans'
_diffrn_radiation_type MoK\a
_diffrn_radiation_wavelength 0.71073
_diffrn_reflns_av_R_equivalents 0.0358
_diffrn_reflns_av_unetI/netI 0.0324
_diffrn_reflns_Laue_measured_fraction_full 0.998
_diffrn_reflns_Laue_measured_fraction_max 0.999
_diffrn_reflns_limit_h_max 18
_diffrn_reflns_limit_h_min -17
_diffrn_reflns_limit_k_max 22
_diffrn_reflns_limit_k_min -22
_diffrn_reflns_limit_l_max 24
_diffrn_reflns_limit_l_min -24
_diffrn_reflns_number 45078
_diffrn_reflns_point_group_measured_fraction_full 0.998
_diffrn_reflns_point_group_measured_fraction_max 0.999
_diffrn_reflns_theta_full 25.242
_diffrn_reflns_theta_max 28.000
_diffrn_reflns_theta_min 3.104
_diffrn_source 'Enhance (Mo) X-ray Source'
_exptl_absorpt_coefficient_mu 0.524
_exptl_absorpt_correction_T_max 1.00000
_exptl_absorpt_correction_T_min 0.89063
_exptl_absorpt_correction_type multi-scan
_exptl_absorpt_process_details
;                                                         
CrysAlisPro, Agilent Technologies,                        
Version 1.171.37.35 (release 13-08-2014 CrysAlis171 .NET) 
(compiled Aug 13 2014,18:06:01)                           
Empirical absorption correction using spherical harmonics,
 implemented in SCALE3 ABSPACK scaling algorithm.         
;
_exptl_crystal_colour yellow
_exptl_crystal_density_diffrn 1.124
_exptl_crystal_density_meas ?
_exptl_crystal_density_method 'not measured'
_exptl_crystal_description block
_exptl_crystal_F_000 1640
_exptl_crystal_preparation Luminescent
_exptl_crystal_recrystallization_method 'Re-crystallisation from solvent: Diethyl Ether'
_exptl_crystal_size_max 0.380
_exptl_crystal_size_mid 0.230
_exptl_crystal_size_min 0.160
_refine_diff_density_max 0.401
_refine_diff_density_min -0.291
_refine_diff_density_rms 0.057
_refine_ls_extinction_method none
_refine_ls_goodness_of_fit_ref 1.004
_refine_ls_hydrogen_treatment constr
_refine_ls_matrix_type full
_refine_ls_number_parameters 487
_refine_ls_number_reflns 10763
_refine_ls_number_restraints 0
_refine_ls_restrained_S_all 1.004
_refine_ls_R_factor_all 0.0459
_refine_ls_R_factor_gt 0.0354
_refine_ls_shift/su_max 0.001
_refine_ls_shift/su_mean 0.000
_refine_ls_structure_factor_coef Fsqd
_refine_ls_weighting_details 'w=1/[\s^2^(Fo^2^)+(0.0500P)^2^+1.6000P] where P=(Fo^2^+2Fc^2^)/3'
_refine_ls_weighting_scheme calc
_refine_ls_wR_factor_gt 0.0904
_refine_ls_wR_factor_ref 0.0963
_reflns_Friedel_coverage 0.000
_reflns_number_gt 9054
_reflns_number_total 10763
_reflns_threshold_expression 'I > 2\s(I)'
_cod_data_source_file c9dt02036e2.cif
_cod_data_source_block a
_cod_depositor_comments
;
The following automatic conversions were performed:

'_exptl_crystal_density_meas' value 'not measured' was changed to '?'
- the value is perceived as not measured.

Automatic conversion script
Id: cif_fix_values 4973 2017-02-22 13:04:09Z antanas 

 Adding full bibliography for 7700205--7700207.cif.
;
_cod_database_code 7700207
_shelx_shelxl_version_number 2018/3
_shelx_space_group_comment
;
The symmetry employed for this shelxl refinement is uniquely defined
by the following loop, which should always be used as a source of
symmetry information in preference to the above space-group names.
They are only intended as comments.
;
_shelx_estimated_absorpt_t_min 0.826
_shelx_estimated_absorpt_t_max 0.921

loop_
_space_group_symop_operation_xyz
'x, y, z'
'-x+1/2, y+1/2, -z+1/2'
'-x, -y, -z'
'x-1/2, -y-1/2, z-1/2'

loop_
_atom_site_label
_atom_site_type_symbol
_atom_site_fract_x
_atom_site_fract_y
_atom_site_fract_z
_atom_site_U_iso_or_equiv
_atom_site_adp_type
_atom_site_occupancy
_atom_site_site_symmetry_order
_atom_site_calc_flag
_atom_site_refinement_flags_posn
_atom_site_refinement_flags_adp
Cu1 Cu 0.02708(2) 0.63242(2) 0.28694(2) 0.01771(6) Uani 1 1 d . .
N1 N 0.20170(8) 0.55209(7) 0.35327(6) 0.0182(2) Uani 1 1 d . .
C1 C 0.13692(10) 0.60382(8) 0.35658(7) 0.0179(3) Uani 1 1 d . .
N2 N -0.07498(8) 0.67565(7) 0.21675(6) 0.0163(2) Uani 1 1 d . .
C2 C 0.16556(10) 0.64803(8) 0.42951(8) 0.0201(3) Uani 1 1 d . .
N3 N -0.10161(8) 0.72783(7) 0.32426(6) 0.0183(2) Uani 1 1 d . .
C3 C 0.25339(11) 0.60413(9) 0.47331(8) 0.0252(3) Uani 1 1 d . .
H3B H 0.302913 0.640357 0.495354 0.030 Uiso 1 1 calc R U
H3C H 0.236124 0.573690 0.512769 0.030 Uiso 1 1 calc R U
N4 N -0.20718(9) 0.75902(7) 0.20896(7) 0.0225(3) Uani 1 1 d . .
C4 C 0.28863(10) 0.55131(9) 0.41788(8) 0.0231(3) Uani 1 1 d . .
C5 C 0.19139(10) 0.49582(8) 0.29303(7) 0.0193(3) Uani 1 1 d . .
C6 C 0.22636(10) 0.51277(9) 0.22889(8) 0.0238(3) Uani 1 1 d . .
C7 C 0.21719(12) 0.45472(11) 0.17495(8) 0.0326(4) Uani 1 1 d . .
H7A H 0.240741 0.463617 0.132308 0.039 Uiso 1 1 calc R U
C8 C 0.17456(13) 0.38497(11) 0.18280(9) 0.0357(4) Uani 1 1 d . .
H8A H 0.170967 0.347052 0.146438 0.043 Uiso 1 1 calc R U
C9 C 0.13690(12) 0.37130(10) 0.24512(10) 0.0316(4) Uani 1 1 d . .
H9A H 0.106576 0.324528 0.249551 0.038 Uiso 1 1 calc R U
C10 C 0.14376(10) 0.42645(9) 0.30115(8) 0.0237(3) Uani 1 1 d . .
C11 C 0.09234(12) 0.41207(10) 0.36437(9) 0.0298(3) Uani 1 1 d . .
H11A H 0.113802 0.451281 0.402725 0.036 Uiso 1 1 calc R U
C12 C -0.01541(13) 0.42308(13) 0.33505(12) 0.0457(5) Uani 1 1 d . .
H12A H -0.027324 0.474218 0.314872 0.069 Uiso 1 1 calc R U
H12B H -0.048036 0.416275 0.375106 0.069 Uiso 1 1 calc R U
H12C H -0.038058 0.385616 0.296882 0.069 Uiso 1 1 calc R U
C13 C 0.11339(17) 0.33230(11) 0.40049(12) 0.0478(5) Uani 1 1 d . .
H13A H 0.181039 0.324800 0.414437 0.072 Uiso 1 1 calc R U
H13B H 0.085902 0.292924 0.365714 0.072 Uiso 1 1 calc R U
H13C H 0.086417 0.329206 0.443927 0.072 Uiso 1 1 calc R U
C14 C 0.26399(11) 0.59127(10) 0.21268(9) 0.0302(3) Uani 1 1 d . .
H14A H 0.270822 0.622912 0.257711 0.036 Uiso 1 1 calc R U
C15 C 0.19258(13) 0.63142(11) 0.15041(10) 0.0367(4) Uani 1 1 d . .
H15A H 0.132258 0.635992 0.164683 0.055 Uiso 1 1 calc R U
H15B H 0.184993 0.601418 0.105616 0.055 Uiso 1 1 calc R U
H15C H 0.215760 0.682005 0.141934 0.055 Uiso 1 1 calc R U
C16 C 0.36206(14) 0.58629(14) 0.19153(12) 0.0490(5) Uani 1 1 d . .
H16A H 0.405884 0.559586 0.229982 0.074 Uiso 1 1 calc R U
H16B H 0.385358 0.637531 0.185947 0.074 Uiso 1 1 calc R U
H16C H 0.356056 0.558656 0.145497 0.074 Uiso 1 1 calc R U
C17 C 0.18839(12) 0.73186(9) 0.41160(9) 0.0287(3) Uani 1 1 d . .
H17A H 0.132704 0.755457 0.381806 0.043 Uiso 1 1 calc R U
H17B H 0.238900 0.732120 0.384730 0.043 Uiso 1 1 calc R U
H17C H 0.207825 0.760363 0.457071 0.043 Uiso 1 1 calc R U
C18 C 0.08215(11) 0.64636(10) 0.46954(8) 0.0262(3) Uani 1 1 d . .
H18A H 0.028012 0.671615 0.439338 0.039 Uiso 1 1 calc R U
H18B H 0.100006 0.672763 0.516339 0.039 Uiso 1 1 calc R U
H18C H 0.066186 0.593672 0.478016 0.039 Uiso 1 1 calc R U
C19 C 0.37481(11) 0.58464(11) 0.39205(9) 0.0334(4) Uani 1 1 d . .
H19A H 0.388394 0.553541 0.352298 0.050 Uiso 1 1 calc R U
H19B H 0.428980 0.584641 0.432818 0.050 Uiso 1 1 calc R U
H19C H 0.361165 0.636669 0.374812 0.050 Uiso 1 1 calc R U
C20 C 0.31247(12) 0.46986(10) 0.44774(9) 0.0330(4) Uani 1 1 d . .
H20A H 0.327102 0.437823 0.408997 0.049 Uiso 1 1 calc R U
H20B H 0.258834 0.448674 0.464441 0.049 Uiso 1 1 calc R U
H20C H 0.366477 0.471769 0.488590 0.049 Uiso 1 1 calc R U
C21 C -0.06588(9) 0.69049(8) 0.14222(7) 0.0177(3) Uani 1 1 d . .
C22 C -0.03053(10) 0.76211(9) 0.12278(8) 0.0217(3) Uani 1 1 d . .
C23 C -0.01476(11) 0.77098(11) 0.05076(9) 0.0303(3) Uani 1 1 d . .
H23A H 0.008602 0.817849 0.037321 0.036 Uiso 1 1 calc R U
C24 C -0.03293(12) 0.71207(11) -0.00088(9) 0.0327(4) Uani 1 1 d . .
H24A H -0.021679 0.719289 -0.048406 0.039 Uiso 1 1 calc R U
C25 C -0.06798(11) 0.64218(10) 0.01841(8) 0.0292(3) Uani 1 1 d . .
H25A H -0.080233 0.602531 -0.016478 0.035 Uiso 1 1 calc R U
C26 C -0.08528(10) 0.63030(9) 0.08970(8) 0.0218(3) Uani 1 1 d . .
C27 C -0.12266(12) 0.55281(9) 0.10986(9) 0.0273(3) Uani 1 1 d . .
H27A H -0.147436 0.560188 0.155120 0.033 Uiso 1 1 calc R U
C28 C -0.20419(15) 0.52213(12) 0.04941(12) 0.0489(5) Uani 1 1 d . .
H28A H -0.251322 0.561840 0.035609 0.073 Uiso 1 1 calc R U
H28B H -0.232523 0.478058 0.068005 0.073 Uiso 1 1 calc R U
H28C H -0.179883 0.507226 0.006668 0.073 Uiso 1 1 calc R U
C29 C -0.04299(15) 0.49306(11) 0.12706(11) 0.0451(5) Uani 1 1 d . .
H29A H 0.005421 0.510870 0.167875 0.068 Uiso 1 1 calc R U
H29B H -0.015932 0.485872 0.084052 0.068 Uiso 1 1 calc R U
H29C H -0.068288 0.444819 0.140088 0.068 Uiso 1 1 calc R U
C30 C -0.00134(11) 0.82626(9) 0.17928(9) 0.0269(3) Uani 1 1 d . .
H30A H -0.029023 0.814374 0.222347 0.032 Uiso 1 1 calc R U
C31 C 0.10712(13) 0.82694(11) 0.20610(12) 0.0425(5) Uani 1 1 d . .
H31A H 0.127546 0.778808 0.230309 0.064 Uiso 1 1 calc R U
H31B H 0.125184 0.868771 0.240515 0.064 Uiso 1 1 calc R U
H31C H 0.136600 0.833672 0.164275 0.064 Uiso 1 1 calc R U
C32 C -0.03830(13) 0.90595(10) 0.15033(11) 0.0383(4) Uani 1 1 d . .
H32A H -0.106489 0.904488 0.135505 0.057 Uiso 1 1 calc R U
H32B H -0.011694 0.919615 0.108367 0.057 Uiso 1 1 calc R U
H32C H -0.019897 0.943711 0.188962 0.057 Uiso 1 1 calc R U
C33 C -0.12894(9) 0.72123(8) 0.25153(7) 0.0169(3) Uani 1 1 d . .
C34 C -0.16510(10) 0.74567(8) 0.37032(8) 0.0187(3) Uani 1 1 d . .
C35 C -0.24926(11) 0.70222(9) 0.36904(8) 0.0229(3) Uani 1 1 d . .
C36 C -0.30842(12) 0.72332(10) 0.41680(9) 0.0297(3) Uani 1 1 d . .
H36A H -0.364676 0.696077 0.415068 0.036 Uiso 1 1 calc R U
C37 C -0.28563(12) 0.78392(10) 0.46687(9) 0.0308(4) Uani 1 1 d . .
H37A H -0.327087 0.798211 0.497127 0.037 Uiso 1 1 calc R U
C38 C -0.20068(11) 0.82270(9) 0.47119(8) 0.0268(3) Uani 1 1 d . .
H38A H -0.184021 0.861699 0.506356 0.032 Uiso 1 1 calc R U
C39 C -0.13919(10) 0.80492(8) 0.42419(8) 0.0216(3) Uani 1 1 d . .
C40 C -0.04526(12) 0.84769(10) 0.43081(10) 0.0310(4) Uani 1 1 d . .
H40A H -0.004956 0.815929 0.405799 0.037 Uiso 1 1 calc R U
C41 C -0.05597(19) 0.92561(15) 0.39245(16) 0.0710(8) Uani 1 1 d . .
H41A H -0.084365 0.918809 0.340714 0.107 Uiso 1 1 calc R U
H41B H 0.005560 0.949143 0.397231 0.107 Uiso 1 1 calc R U
H41C H -0.095905 0.958295 0.415050 0.107 Uiso 1 1 calc R U
C42 C 0.00792(16) 0.85727(14) 0.51130(13) 0.0550(6) Uani 1 1 d . .
H42A H 0.012153 0.808127 0.536089 0.083 Uiso 1 1 calc R U
H42B H -0.025755 0.893159 0.536193 0.083 Uiso 1 1 calc R U
H42C H 0.070852 0.876573 0.512302 0.083 Uiso 1 1 calc R U
C43 C -0.27106(12) 0.63045(9) 0.32034(9) 0.0295(3) Uani 1 1 d . .
H43A H -0.249080 0.640557 0.274282 0.035 Uiso 1 1 calc R U
C44 C -0.2142(2) 0.56220(12) 0.35862(14) 0.0672(7) Uani 1 1 d . .
H44A H -0.147945 0.575700 0.371486 0.101 Uiso 1 1 calc R U
H44B H -0.222651 0.518551 0.325606 0.101 Uiso 1 1 calc R U
H44C H -0.236169 0.549264 0.402925 0.101 Uiso 1 1 calc R U
C45 C -0.37639(17) 0.61052(17) 0.29879(19) 0.0804(10) Uani 1 1 d . .
H45A H -0.411424 0.654898 0.276608 0.121 Uiso 1 1 calc R U
H45B H -0.398760 0.595495 0.342376 0.121 Uiso 1 1 calc R U
H45C H -0.385498 0.568584 0.263783 0.121 Uiso 1 1 calc R U
C46 C -0.26582(11) 0.72426(11) 0.14312(9) 0.0321(4) Uani 1 1 d . .
H46A H -0.246837 0.671451 0.139119 0.048 Uiso 1 1 calc R U
H46B H -0.257967 0.752402 0.099810 0.048 Uiso 1 1 calc R U
H46C H -0.331446 0.725939 0.146884 0.048 Uiso 1 1 calc R U
C47 C -0.24570(13) 0.82922(10) 0.23416(10) 0.0340(4) Uani 1 1 d . .
H47A H -0.197476 0.854281 0.270638 0.051 Uiso 1 1 calc R U
H47B H -0.298976 0.816551 0.255872 0.051 Uiso 1 1 calc R U
H47C H -0.266164 0.863314 0.192663 0.051 Uiso 1 1 calc R U

loop_
_atom_site_aniso_label
_atom_site_aniso_U_11
_atom_site_aniso_U_22
_atom_site_aniso_U_33
_atom_site_aniso_U_23
_atom_site_aniso_U_13
_atom_site_aniso_U_12
Cu1 0.01645(9) 0.02015(9) 0.01496(9) 0.00084(6) -0.00023(6) 0.00299(6)
N1 0.0169(5) 0.0224(6) 0.0143(5) 0.0008(4) 0.0007(4) 0.0019(5)
C1 0.0193(6) 0.0198(6) 0.0146(6) 0.0024(5) 0.0037(5) -0.0007(5)
N2 0.0160(5) 0.0177(5) 0.0139(5) -0.0001(4) 0.0001(4) 0.0020(4)
C2 0.0204(7) 0.0228(7) 0.0159(6) -0.0007(5) 0.0009(5) 0.0019(5)
N3 0.0181(5) 0.0187(6) 0.0176(6) -0.0019(4) 0.0024(4) 0.0022(5)
C3 0.0248(7) 0.0308(8) 0.0175(7) -0.0024(6) -0.0012(6) 0.0061(6)
N4 0.0193(6) 0.0256(6) 0.0209(6) 0.0015(5) 0.0008(5) 0.0069(5)
C4 0.0188(7) 0.0303(8) 0.0172(7) -0.0009(6) -0.0030(5) 0.0053(6)
C5 0.0171(6) 0.0234(7) 0.0158(6) -0.0007(5) -0.0007(5) 0.0069(5)
C6 0.0200(7) 0.0337(8) 0.0162(6) 0.0036(6) 0.0008(5) 0.0108(6)
C7 0.0324(8) 0.0477(10) 0.0164(7) -0.0011(7) 0.0021(6) 0.0198(8)
C8 0.0374(9) 0.0372(9) 0.0263(8) -0.0117(7) -0.0073(7) 0.0179(8)
C9 0.0300(8) 0.0248(8) 0.0343(9) -0.0052(6) -0.0063(7) 0.0056(7)
C10 0.0214(7) 0.0242(7) 0.0230(7) 0.0007(6) -0.0013(6) 0.0054(6)
C11 0.0288(8) 0.0269(8) 0.0337(8) 0.0050(6) 0.0063(7) -0.0014(7)
C12 0.0294(9) 0.0567(13) 0.0526(12) 0.0086(10) 0.0122(8) -0.0044(9)
C13 0.0604(13) 0.0335(10) 0.0508(12) 0.0141(9) 0.0144(10) 0.0001(9)
C14 0.0270(8) 0.0423(10) 0.0225(7) 0.0084(7) 0.0083(6) 0.0049(7)
C15 0.0369(9) 0.0440(10) 0.0301(9) 0.0133(7) 0.0089(7) 0.0105(8)
C16 0.0316(9) 0.0725(15) 0.0473(11) 0.0206(10) 0.0180(8) 0.0080(10)
C17 0.0317(8) 0.0248(8) 0.0282(8) -0.0017(6) 0.0034(6) -0.0011(7)
C18 0.0260(7) 0.0322(8) 0.0209(7) -0.0026(6) 0.0061(6) 0.0019(6)
C19 0.0191(7) 0.0507(11) 0.0284(8) -0.0042(7) 0.0005(6) 0.0003(7)
C20 0.0345(9) 0.0343(9) 0.0246(8) -0.0004(7) -0.0064(7) 0.0130(7)
C21 0.0127(6) 0.0242(7) 0.0149(6) -0.0002(5) 0.0002(5) 0.0031(5)
C22 0.0146(6) 0.0274(7) 0.0213(7) 0.0028(6) -0.0002(5) -0.0006(6)
C23 0.0237(7) 0.0409(9) 0.0261(8) 0.0106(7) 0.0051(6) -0.0020(7)
C24 0.0274(8) 0.0536(11) 0.0179(7) 0.0050(7) 0.0064(6) 0.0045(7)
C25 0.0260(8) 0.0423(10) 0.0181(7) -0.0054(6) 0.0018(6) 0.0081(7)
C26 0.0181(6) 0.0280(7) 0.0174(7) -0.0027(5) -0.0006(5) 0.0049(6)
C27 0.0327(8) 0.0243(7) 0.0227(7) -0.0060(6) 0.0007(6) 0.0015(6)
C28 0.0530(12) 0.0368(10) 0.0472(11) -0.0053(9) -0.0116(9) -0.0099(9)
C29 0.0510(12) 0.0336(10) 0.0468(11) 0.0030(8) 0.0016(9) 0.0144(9)
C30 0.0261(7) 0.0254(8) 0.0271(8) 0.0023(6) 0.0006(6) -0.0083(6)
C31 0.0306(9) 0.0367(10) 0.0514(11) 0.0048(8) -0.0116(8) -0.0098(8)
C32 0.0377(9) 0.0282(9) 0.0447(10) 0.0012(8) -0.0007(8) -0.0022(7)
C33 0.0144(6) 0.0167(6) 0.0187(6) 0.0012(5) 0.0018(5) 0.0003(5)
C34 0.0200(6) 0.0178(6) 0.0180(6) 0.0006(5) 0.0030(5) 0.0037(5)
C35 0.0238(7) 0.0226(7) 0.0221(7) -0.0010(6) 0.0047(6) -0.0003(6)
C36 0.0259(8) 0.0354(9) 0.0296(8) -0.0010(7) 0.0100(6) -0.0027(7)
C37 0.0297(8) 0.0396(9) 0.0260(8) -0.0034(7) 0.0121(6) 0.0063(7)
C38 0.0295(8) 0.0273(8) 0.0228(7) -0.0062(6) 0.0036(6) 0.0065(6)
C39 0.0227(7) 0.0192(7) 0.0219(7) -0.0027(5) 0.0024(6) 0.0035(6)
C40 0.0261(8) 0.0297(8) 0.0375(9) -0.0147(7) 0.0071(7) -0.0037(7)
C41 0.0621(15) 0.0646(16) 0.0786(17) 0.0245(13) -0.0032(13) -0.0333(13)
C42 0.0425(11) 0.0631(14) 0.0512(13) -0.0108(11) -0.0091(10) -0.0174(10)
C43 0.0341(9) 0.0271(8) 0.0299(8) -0.0062(6) 0.0122(7) -0.0110(7)
C44 0.112(2) 0.0274(10) 0.0607(14) -0.0084(10) 0.0142(14) 0.0130(12)
C45 0.0438(13) 0.0751(18) 0.122(3) -0.0594(18) 0.0162(15) -0.0272(13)
C46 0.0202(7) 0.0468(10) 0.0256(8) 0.0007(7) -0.0033(6) 0.0062(7)
C47 0.0368(9) 0.0319(9) 0.0324(9) 0.0058(7) 0.0055(7) 0.0187(7)

loop_
_atom_type_symbol
_atom_type_description
_atom_type_scat_dispersion_real
_atom_type_scat_dispersion_imag
_atom_type_scat_source
C C 0.0033 0.0016 'International Tables Vol C Tables 4.2.6.8 and 6.1.1.4'
H H 0.0000 0.0000 'International Tables Vol C Tables 4.2.6.8 and 6.1.1.4'
N N 0.0061 0.0033 'International Tables Vol C Tables 4.2.6.8 and 6.1.1.4'
Cu Cu 0.3201 1.2651 'International Tables Vol C Tables 4.2.6.8 and 6.1.1.4'

loop_
_geom_angle_atom_site_label_1
_geom_angle_atom_site_label_2
_geom_angle_atom_site_label_3
_geom_angle
C1 Cu1 N2 171.56(6)
C1 N1 C5 122.33(11)
C1 N1 C4 116.35(11)
C5 N1 C4 121.28(11)
N1 C1 C2 108.84(12)
N1 C1 Cu1 130.97(11)
C2 C1 Cu1 120.07(10)
C33 N2 C21 121.70(11)
C33 N2 Cu1 110.22(8)
C21 N2 Cu1 120.78(9)
C1 C2 C18 108.66(12)
C1 C2 C17 108.34(12)
C18 C2 C17 110.14(12)
C1 C2 C3 104.59(11)
C18 C2 C3 112.05(12)
C17 C2 C3 112.78(13)
C33 N3 C34 122.65(12)
C4 C3 C2 107.09(11)
C4 C3 H3B 110.3
C2 C3 H3B 110.3
C4 C3 H3C 110.3
C2 C3 H3C 110.3
H3B C3 H3C 108.6
C33 N4 C47 122.08(12)
C33 N4 C46 122.24(13)
C47 N4 C46 114.82(13)
N1 C4 C19 109.68(12)
N1 C4 C20 111.85(12)
C19 C4 C20 108.97(13)
N1 C4 C3 100.45(11)
C19 C4 C3 112.63(14)
C20 C4 C3 113.06(13)
C10 C5 C6 122.35(14)
C10 C5 N1 117.56(12)
C6 C5 N1 120.08(13)
C7 C6 C5 116.66(15)
C7 C6 C14 119.23(14)
C5 C6 C14 123.87(14)
C8 C7 C6 122.22(16)
C8 C7 H7A 118.9
C6 C7 H7A 118.9
C7 C8 C9 119.77(15)
C7 C8 H8A 120.1
C9 C8 H8A 120.1
C8 C9 C10 121.05(16)
C8 C9 H9A 119.5
C10 C9 H9A 119.5
C9 C10 C5 117.80(15)
C9 C10 C11 118.89(15)
C5 C10 C11 123.09(14)
C10 C11 C13 113.23(15)
C10 C11 C12 109.01(14)
C13 C11 C12 110.79(15)
C10 C11 H11A 107.9
C13 C11 H11A 107.9
C12 C11 H11A 107.9
C11 C12 H12A 109.5
C11 C12 H12B 109.5
H12A C12 H12B 109.5
C11 C12 H12C 109.5
H12A C12 H12C 109.5
H12B C12 H12C 109.5
C11 C13 H13A 109.5
C11 C13 H13B 109.5
H13A C13 H13B 109.5
C11 C13 H13C 109.5
H13A C13 H13C 109.5
H13B C13 H13C 109.5
C6 C14 C15 110.04(14)
C6 C14 C16 112.53(15)
C15 C14 C16 109.89(14)
C6 C14 H14A 108.1
C15 C14 H14A 108.1
C16 C14 H14A 108.1
C14 C15 H15A 109.5
C14 C15 H15B 109.5
H15A C15 H15B 109.5
C14 C15 H15C 109.5
H15A C15 H15C 109.5
H15B C15 H15C 109.5
C14 C16 H16A 109.5
C14 C16 H16B 109.5
H16A C16 H16B 109.5
C14 C16 H16C 109.5
H16A C16 H16C 109.5
H16B C16 H16C 109.5
C2 C17 H17A 109.5
C2 C17 H17B 109.5
H17A C17 H17B 109.5
C2 C17 H17C 109.5
H17A C17 H17C 109.5
H17B C17 H17C 109.5
C2 C18 H18A 109.5
C2 C18 H18B 109.5
H18A C18 H18B 109.5
C2 C18 H18C 109.5
H18A C18 H18C 109.5
H18B C18 H18C 109.5
C4 C19 H19A 109.5
C4 C19 H19B 109.5
H19A C19 H19B 109.5
C4 C19 H19C 109.5
H19A C19 H19C 109.5
H19B C19 H19C 109.5
C4 C20 H20A 109.5
C4 C20 H20B 109.5
H20A C20 H20B 109.5
C4 C20 H20C 109.5
H20A C20 H20C 109.5
H20B C20 H20C 109.5
C26 C21 C22 120.28(13)
C26 C21 N2 118.77(13)
C22 C21 N2 120.75(12)
C23 C22 C21 118.33(14)
C23 C22 C30 119.46(14)
C21 C22 C30 121.98(13)
C24 C23 C22 121.74(16)
C24 C23 H23A 119.1
C22 C23 H23A 119.1
C23 C24 C25 119.63(14)
C23 C24 H24A 120.2
C25 C24 H24A 120.2
C24 C25 C26 120.95(15)
C24 C25 H25A 119.5
C26 C25 H25A 119.5
C21 C26 C25 119.06(14)
C21 C26 C27 120.93(13)
C25 C26 C27 119.99(14)
C26 C27 C29 111.10(14)
C26 C27 C28 112.61(14)
C29 C27 C28 110.00(15)
C26 C27 H27A 107.6
C29 C27 H27A 107.6
C28 C27 H27A 107.6
C27 C28 H28A 109.5
C27 C28 H28B 109.5
H28A C28 H28B 109.5
C27 C28 H28C 109.5
H28A C28 H28C 109.5
H28B C28 H28C 109.5
C27 C29 H29A 109.5
C27 C29 H29B 109.5
H29A C29 H29B 109.5
C27 C29 H29C 109.5
H29A C29 H29C 109.5
H29B C29 H29C 109.5
C22 C30 C32 113.21(13)
C22 C30 C31 109.98(14)
C32 C30 C31 111.08(14)
C22 C30 H30A 107.4
C32 C30 H30A 107.4
C31 C30 H30A 107.4
C30 C31 H31A 109.5
C30 C31 H31B 109.5
H31A C31 H31B 109.5
C30 C31 H31C 109.5
H31A C31 H31C 109.5
H31B C31 H31C 109.5
C30 C32 H32A 109.5
C30 C32 H32B 109.5
H32A C32 H32B 109.5
C30 C32 H32C 109.5
H32A C32 H32C 109.5
H32B C32 H32C 109.5
N3 C33 N2 116.84(12)
N3 C33 N4 124.32(12)
N2 C33 N4 118.82(12)
N3 C34 C39 118.16(13)
N3 C34 C35 122.22(12)
C39 C34 C35 119.39(13)
C36 C35 C34 118.79(14)
C36 C35 C43 120.44(14)
C34 C35 C43 120.63(13)
C37 C36 C35 121.74(15)
C37 C36 H36A 119.1
C35 C36 H36A 119.1
C38 C37 C36 119.15(15)
C38 C37 H37A 120.4
C36 C37 H37A 120.4
C37 C38 C39 121.69(14)
C37 C38 H38A 119.2
C39 C38 H38A 119.2
C38 C39 C34 119.00(14)
C38 C39 C40 120.70(13)
C34 C39 C40 120.30(13)
C39 C40 C41 113.21(15)
C39 C40 C42 112.65(16)
C41 C40 C42 109.68(17)
C39 C40 H40A 107.0
C41 C40 H40A 107.0
C42 C40 H40A 107.0
C40 C41 H41A 109.5
C40 C41 H41B 109.5
H41A C41 H41B 109.5
C40 C41 H41C 109.5
H41A C41 H41C 109.5
H41B C41 H41C 109.5
C40 C42 H42A 109.5
C40 C42 H42B 109.5
H42A C42 H42B 109.5
C40 C42 H42C 109.5
H42A C42 H42C 109.5
H42B C42 H42C 109.5
C35 C43 C45 114.06(15)
C35 C43 C44 109.63(15)
C45 C43 C44 110.6(2)
C35 C43 H43A 107.4
C45 C43 H43A 107.4
C44 C43 H43A 107.4
C43 C44 H44A 109.5
C43 C44 H44B 109.5
H44A C44 H44B 109.5
C43 C44 H44C 109.5
H44A C44 H44C 109.5
H44B C44 H44C 109.5
C43 C45 H45A 109.5
C43 C45 H45B 109.5
H45A C45 H45B 109.5
C43 C45 H45C 109.5
H45A C45 H45C 109.5
H45B C45 H45C 109.5
N4 C46 H46A 109.5
N4 C46 H46B 109.5
H46A C46 H46B 109.5
N4 C46 H46C 109.5
H46A C46 H46C 109.5
H46B C46 H46C 109.5
N4 C47 H47A 109.5
N4 C47 H47B 109.5
H47A C47 H47B 109.5
N4 C47 H47C 109.5
H47A C47 H47C 109.5
H47B C47 H47C 109.5

loop_
_geom_bond_atom_site_label_1
_geom_bond_atom_site_label_2
_geom_bond_distance
Cu1 C1 1.8767(14)
Cu1 N2 1.8909(11)
N1 C1 1.3012(18)
N1 C5 1.4581(18)
N1 C4 1.5315(17)
C1 C2 1.5230(19)
N2 C33 1.3563(17)
N2 C21 1.4272(17)
C2 C18 1.533(2)
C2 C17 1.537(2)
C2 C3 1.545(2)
N3 C33 1.3169(17)
N3 C34 1.4034(18)
C3 C4 1.532(2)
C3 H3B 0.9700
C3 H3C 0.9700
N4 C33 1.3898(17)
N4 C47 1.450(2)
N4 C46 1.451(2)
C4 C19 1.529(2)
C4 C20 1.524(2)
C5 C10 1.404(2)
C5 C6 1.407(2)
C6 C7 1.397(2)
C6 C14 1.513(2)
C7 C8 1.374(3)
C7 H7A 0.9300
C8 C9 1.387(3)
C8 H8A 0.9300
C9 C10 1.392(2)
C9 H9A 0.9300
C10 C11 1.523(2)
C11 C13 1.533(2)
C11 C12 1.540(2)
C11 H11A 0.9800
C12 H12A 0.9600
C12 H12B 0.9600
C12 H12C 0.9600
C13 H13A 0.9600
C13 H13B 0.9600
C13 H13C 0.9600
C14 C15 1.533(2)
C14 C16 1.541(2)
C14 H14A 0.9800
C15 H15A 0.9600
C15 H15B 0.9600
C15 H15C 0.9600
C16 H16A 0.9600
C16 H16B 0.9600
C16 H16C 0.9600
C17 H17A 0.9600
C17 H17B 0.9600
C17 H17C 0.9600
C18 H18A 0.9600
C18 H18B 0.9600
C18 H18C 0.9600
C19 H19A 0.9600
C19 H19B 0.9600
C19 H19C 0.9600
C20 H20A 0.9600
C20 H20B 0.9600
C20 H20C 0.9600
C21 C26 1.4069(19)
C21 C22 1.412(2)
C22 C23 1.398(2)
C22 C30 1.517(2)
C23 C24 1.379(3)
C23 H23A 0.9300
C24 C25 1.384(3)
C24 H24A 0.9300
C25 C26 1.400(2)
C25 H25A 0.9300
C26 C27 1.518(2)
C27 C29 1.524(2)
C27 C28 1.530(2)
C27 H27A 0.9800
C28 H28A 0.9600
C28 H28B 0.9600
C28 H28C 0.9600
C29 H29A 0.9600
C29 H29B 0.9600
C29 H29C 0.9600
C30 C32 1.531(2)
C30 C31 1.532(2)
C30 H30A 0.9800
C31 H31A 0.9600
C31 H31B 0.9600
C31 H31C 0.9600
C32 H32A 0.9600
C32 H32B 0.9600
C32 H32C 0.9600
C34 C39 1.4190(19)
C34 C35 1.419(2)
C35 C36 1.393(2)
C35 C43 1.524(2)
C36 C37 1.387(2)
C36 H36A 0.9300
C37 C38 1.380(2)
C37 H37A 0.9300
C38 C39 1.394(2)
C38 H38A 0.9300
C39 C40 1.521(2)
C40 C41 1.513(3)
C40 C42 1.525(3)
C40 H40A 0.9800
C41 H41A 0.9600
C41 H41B 0.9600
C41 H41C 0.9600
C42 H42A 0.9600
C42 H42B 0.9600
C42 H42C 0.9600
C43 C45 1.521(3)
C43 C44 1.520(3)
C43 H43A 0.9800
C44 H44A 0.9600
C44 H44B 0.9600
C44 H44C 0.9600
C45 H45A 0.9600
C45 H45B 0.9600
C45 H45C 0.9600
C46 H46A 0.9600
C46 H46B 0.9600
C46 H46C 0.9600
C47 H47A 0.9600
C47 H47B 0.9600
C47 H47C 0.9600

loop_
_geom_torsion_atom_site_label_1
_geom_torsion_atom_site_label_2
_geom_torsion_atom_site_label_3
_geom_torsion_atom_site_label_4
_geom_torsion
C5 N1 C1 C2 174.82(12)
C4 N1 C1 C2 -3.05(16)
C5 N1 C1 Cu1 -9.2(2)
C4 N1 C1 Cu1 172.88(11)
N1 C1 C2 C18 -127.45(13)
Cu1 C1 C2 C18 56.10(15)
N1 C1 C2 C17 112.89(13)
Cu1 C1 C2 C17 -63.56(14)
N1 C1 C2 C3 -7.63(16)
Cu1 C1 C2 C3 175.92(10)
C1 C2 C3 C4 15.05(16)
C18 C2 C3 C4 132.57(13)
C17 C2 C3 C4 -102.47(15)
C1 N1 C4 C19 -106.52(15)
C5 N1 C4 C19 75.58(17)
C1 N1 C4 C20 132.47(14)
C5 N1 C4 C20 -45.43(18)
C1 N1 C4 C3 12.27(16)
C5 N1 C4 C3 -165.63(12)
C2 C3 C4 N1 -15.80(15)
C2 C3 C4 C19 100.80(15)
C2 C3 C4 C20 -135.12(13)
C1 N1 C5 C10 -87.34(16)
C4 N1 C5 C10 90.43(16)
C1 N1 C5 C6 91.04(17)
C4 N1 C5 C6 -91.18(16)
C10 C5 C6 C7 -4.2(2)
N1 C5 C6 C7 177.52(12)
C10 C5 C6 C14 170.01(13)
N1 C5 C6 C14 -8.3(2)
C5 C6 C7 C8 1.3(2)
C14 C6 C7 C8 -173.17(14)
C6 C7 C8 C9 1.6(2)
C7 C8 C9 C10 -1.7(2)
C8 C9 C10 C5 -1.0(2)
C8 C9 C10 C11 173.70(14)
C6 C5 C10 C9 4.1(2)
N1 C5 C10 C9 -177.59(13)
C6 C5 C10 C11 -170.41(13)
N1 C5 C10 C11 7.9(2)
C9 C10 C11 C13 50.7(2)
C5 C10 C11 C13 -134.86(16)
C9 C10 C11 C12 -73.08(19)
C5 C10 C11 C12 101.34(17)
C7 C6 C14 C15 66.99(18)
C5 C6 C14 C15 -107.05(16)
C7 C6 C14 C16 -55.9(2)
C5 C6 C14 C16 130.05(16)
C33 N2 C21 C26 -127.13(14)
Cu1 N2 C21 C26 85.65(14)
C33 N2 C21 C22 58.05(18)
Cu1 N2 C21 C22 -89.17(14)
C26 C21 C22 C23 -0.6(2)
N2 C21 C22 C23 174.15(13)
C26 C21 C22 C30 -175.09(13)
N2 C21 C22 C30 -0.3(2)
C21 C22 C23 C24 0.1(2)
C30 C22 C23 C24 174.75(15)
C22 C23 C24 C25 0.2(2)
C23 C24 C25 C26 0.0(2)
C22 C21 C26 C25 0.8(2)
N2 C21 C26 C25 -174.09(13)
C22 C21 C26 C27 179.59(13)
N2 C21 C26 C27 4.74(19)
C24 C25 C26 C21 -0.4(2)
C24 C25 C26 C27 -179.29(14)
C21 C26 C27 C29 -100.23(17)
C25 C26 C27 C29 78.59(18)
C21 C26 C27 C28 135.86(16)
C25 C26 C27 C28 -45.3(2)
C23 C22 C30 C32 50.6(2)
C21 C22 C30 C32 -135.00(15)
C23 C22 C30 C31 -74.35(18)
C21 C22 C30 C31 100.09(17)
C34 N3 C33 N2 -154.34(13)
C34 N3 C33 N4 27.2(2)
C21 N2 C33 N3 -149.54(13)
Cu1 N2 C33 N3 0.74(15)
C21 N2 C33 N4 29.02(19)
Cu1 N2 C33 N4 179.30(10)
C47 N4 C33 N3 22.9(2)
C46 N4 C33 N3 -145.92(15)
C47 N4 C33 N2 -155.51(14)
C46 N4 C33 N2 35.6(2)
C33 N3 C34 C39 -131.83(14)
C33 N3 C34 C35 53.8(2)
N3 C34 C35 C36 179.65(13)
C39 C34 C35 C36 5.3(2)
N3 C34 C35 C43 3.9(2)
C39 C34 C35 C43 -170.43(14)
C34 C35 C36 C37 -2.0(2)
C43 C35 C36 C37 173.75(16)
C35 C36 C37 C38 -2.1(3)
C36 C37 C38 C39 3.0(3)
C37 C38 C39 C34 0.3(2)
C37 C38 C39 C40 -179.08(15)
N3 C34 C39 C38 -179.07(13)
C35 C34 C39 C38 -4.5(2)
N3 C34 C39 C40 0.4(2)
C35 C34 C39 C40 174.90(14)
C38 C39 C40 C41 -81.0(2)
C34 C39 C40 C41 99.6(2)
C38 C39 C40 C42 44.2(2)
C34 C39 C40 C42 -135.24(17)
C36 C35 C43 C45 29.0(3)
C34 C35 C43 C45 -155.3(2)
C36 C35 C43 C44 -95.7(2)
C34 C35 C43 C44 80.0(2)
